data_4001760
loop_
_publ_author_name
'An, Tao'
'Baikie, Tom'
'Wei, Fengxia'
'Pramana, Stevin S.'
'Schreyer, Martin K.'
'Piltz, Ross O.'
'Shin, J. Felix'
'Wei, Jun'
'Slater, Peter R.'
'White, Tim J.'

_publ_section_title
;
 Crystallographic Correlations with Anisotropic Oxide Ion Conduction in
 Aluminum-Doped Neodymium Silicate Apatite Electrolytes
;
_journal_issue 7
_journal_name_full 'Chemistry of Materials'
_journal_page_first 1109
_journal_paper_doi 10.1021/cm4000685
_journal_volume 25
_journal_year 2013
_chemical_formula_iupac 'Nd9.33 Si6 O26'
_chemical_formula_sum 'Nd9.468 O26 Si6'
_chemical_formula_weight 1950.2
_chemical_melting_point ?
_chemical_name_systematic ' ?'
_space_group_IT_number 176
_symmetry_cell_setting hexagonal
_symmetry_Int_Tables_number 176
_symmetry_space_group_name_Hall '-P 6c'
_symmetry_space_group_name_H-M 'P 63/m'
_cell_angle_alpha 90
_cell_angle_beta 90
_cell_angle_gamma 120
_cell_formula_units_Z 1
_cell_length_a 9.5507
_cell_length_b 9.5507
_cell_length_c 7.0155
_cell_measurement_reflns_used 6994
_cell_measurement_temperature 100
_cell_measurement_theta_max 32.57
_cell_measurement_theta_min 2.46
_cell_volume 554.191
_diffrn_ambient_temperature 100
_diffrn_measured_fraction_theta_full 0.99
_diffrn_measured_fraction_theta_max 0.99
_diffrn_measurement_device 'four-cycle diffractometer'
_diffrn_measurement_device_type 'Bruker CCD'
_diffrn_measurement_method \w/2\q
_diffrn_radiation_monochromator graphite
_diffrn_radiation_source 'X-ray tube'
_diffrn_radiation_type 'Mo K\a'
_diffrn_radiation_wavelength 0.71069
_diffrn_reflns_av_R_equivalents 0.0494
_diffrn_reflns_av_sigmaI/netI 0.0224
_diffrn_reflns_limit_h_max 14
_diffrn_reflns_limit_h_min -14
_diffrn_reflns_limit_k_max 14
_diffrn_reflns_limit_k_min -13
_diffrn_reflns_limit_l_max 10
_diffrn_reflns_limit_l_min -10
_diffrn_reflns_number 7355
_diffrn_reflns_theta_full 32.57
_diffrn_reflns_theta_max 32.57
_diffrn_reflns_theta_min 2.46
_exptl_absorpt_coefficient_mu 22.185
_exptl_absorpt_correction_T_max 1
_exptl_absorpt_correction_T_min 0.4545
_exptl_absorpt_correction_type multi-scan
_exptl_absorpt_process_details "'R.H. Blessing, Acta Crystallogr., Sect A 1995, 51, 33-38. '"
_exptl_crystal_colour 'violet under sunlight'
_exptl_crystal_density_diffrn 5.8414
_exptl_crystal_density_meas ?
_exptl_crystal_density_method 'not measured'
_exptl_crystal_description irregular
_exptl_crystal_F_000 860
_exptl_crystal_size_max 0.15
_exptl_crystal_size_mid 0.1
_exptl_crystal_size_min 0.08
_refine_diff_density_max 1.41
_refine_diff_density_min -1.17
_refine_ls_extinction_coef 920(60)
_refine_ls_extinction_method 'B-C type 1 Gaussian isotropic (Becker & Coppens, 1974)'
_refine_ls_goodness_of_fit_gt 1.83
_refine_ls_goodness_of_fit_ref 1.82
_refine_ls_number_constraints 6
_refine_ls_number_parameters 45
_refine_ls_number_reflns 721
_refine_ls_number_restraints 0
_refine_ls_R_factor_all 0.0222
_refine_ls_R_factor_gt 0.0213
_refine_ls_shift/su_max 0.0201
_refine_ls_shift/su_mean 0.0027
_refine_ls_structure_factor_coef Fsqd
_refine_ls_weighting_details w=1/(\s^2^(I)+0.0004I^2^)
_refine_ls_weighting_scheme sigma
_refine_ls_wR_factor_gt 0.0580
_refine_ls_wR_factor_ref 0.0588
_reflns_number_gt 695
_reflns_number_total 721
_reflns_threshold_expression I>3\s(I)
_cod_data_source_file cm4000685_si_001.cif
_cod_data_source_block I
_cod_depositor_comments
;
The following automatic conversions were performed:

'_chemical_melting_point' value 'not measured' was changed to '?' -
the value is undefined or not given.

Automatic conversion script
Id: cif_fix_values 1891 2012-01-12 08:04:46Z andrius 

The following automatic conversions were performed:

'_exptl_crystal_density_meas' value 'not measured' was changed to '?'
- the value is perceived as not measured.

Automatic conversion script
Id: cif_fix_values 3008 2015-01-20 13:52:24Z robertas 
;
_cod_original_cell_volume 554.1913
_cod_database_code 4001760

loop_
_symmetry_equiv_pos_site_id
_symmetry_equiv_pos_as_xyz
1 x,y,z
2 -y,x-y,z
3 -x+y,-x,z
4 -x,-y,z+1/2
5 y,-x+y,z+1/2
6 x-y,x,z+1/2
7 -x,-y,-z
8 y,-x+y,-z
9 x-y,x,-z
10 x,y,-z+1/2
11 -y,x-y,-z+1/2
12 -x+y,-x,-z+1/2

loop_
_atom_site_label
_atom_site_type_symbol
_atom_site_fract_x
_atom_site_fract_y
_atom_site_fract_z
_atom_site_adp_type
_atom_site_U_iso_or_equiv
_atom_site_symmetry_multiplicity
_atom_site_occupancy
_atom_site_calc_flag
Nd2 Nd 0.01014(2) 0.24006(2) 0.25 Uani 0.00773(11) 6 1 d
Nd1 Nd 0.333333 0.666667 -0.00079(4) Uani 0.01211(12) 4 0.867(2) d
Si Si 0.40156(12) 0.37251(12) 0.25 Uani 0.0065(3) 6 1 d
O1 O 0.3216(4) 0.4866(4) 0.25 Uani 0.0181(13) 6 1 d
O3 O 0.3518(10) 0.2546(4) 0.0625(7) Uani 0.0142(16) 12 0.79(2) d
O3' O 0.301(3) 0.244(2) 0.088(3) Uani 0.0142(16) 12 0.21(2) d
O4 O 0 0 0.25 Uani 0.0305(19) 2 1 d
O2 O 0.5970(3) 0.4734(3) 0.25 Uani 0.0146(10) 6 1 d

loop_
_atom_site_aniso_label
_atom_site_aniso_type_symbol
_atom_site_aniso_U_11
_atom_site_aniso_U_22
_atom_site_aniso_U_33
_atom_site_aniso_U_12
_atom_site_aniso_U_13
_atom_site_aniso_U_23
Nd2 Nd 0.00632(14) 0.00793(14) 0.00751(15) 0.00248(8) 0 0
Nd1 Nd 0.00808(15) 0.00808(15) 0.02017(19) 0.00404(8) 0 0
Si Si 0.0087(4) 0.0073(4) 0.0054(4) 0.0053(4) 0 0
O1 O 0.0279(17) 0.0241(16) 0.0132(12) 0.0212(15) 0 0
O3 O 0.023(3) 0.0141(11) 0.0098(12) 0.0123(15) -0.0067(15) -0.0035(9)
O3' O 0.023(3) 0.0141(11) 0.0098(12) 0.0123(15) -0.0067(15) -0.0035(9)
O4 O 0.0152(17) 0.0152(17) 0.061(5) 0.0076(9) 0 0
O2 O 0.0097(12) 0.0081(11) 0.0219(14) 0.0014(10) 0 0

loop_
_atom_type_symbol
_atom_type_scat_dispersion_real
_atom_type_scat_dispersion_imag
_atom_type_scat_source
Nd -0.1943 3.0179 'International Tables Vol C tables 4.2.6.8 and 6.1.1.1'
O 0.0106 0.0060 'International Tables Vol C tables 4.2.6.8 and 6.1.1.1'
Si 0.0817 0.0704 'International Tables Vol C tables 4.2.6.8 and 6.1.1.1'

loop_
_geom_angle_atom_site_label_1
_geom_angle_atom_site_label_2
_geom_angle_atom_site_label_3
_geom_angle_site_symmetry_1
_geom_angle_site_symmetry_3
_geom_angle
O1 Nd2 O3 . 2_555 145.52(15)
O1 Nd2 O3 . 6_555 68.21(18)
O1 Nd2 O3 . 9_555 68.21(18)
O1 Nd2 O3 . 11_555 145.52(15)
O1 Nd2 O3' . . 51.7(3)
O1 Nd2 O3' . 2_555 152.0(5)
O1 Nd2 O3' . 6_555 78.5(6)
O1 Nd2 O3' . 9_555 78.5(6)
O1 Nd2 O3' . 10_555 51.7(3)
O1 Nd2 O3' . 11_555 152.0(5)
O1 Nd2 O4 . . 110.76(10)
O1 Nd2 O2 . 3_565 98.13(12)
O3 Nd2 O3 2_555 6_555 137.6(3)
O3 Nd2 O3 2_555 9_555 78.3(2)
O3 Nd2 O3 2_555 11_555 61.93(14)
O3 Nd2 O3' 2_555 . 118.5(4)
O3 Nd2 O3' 2_555 2_555 10.6(9)
O3 Nd2 O3' 2_555 6_555 130.2(8)
O3 Nd2 O3' 2_555 9_555 69.0(7)
O3 Nd2 O3' 2_555 10_555 150.3(4)
O3 Nd2 O3' 2_555 11_555 59.6(4)
O3 Nd2 O4 2_555 . 85.9(2)
O3 Nd2 O2 2_555 3_565 69.5(2)
O3 Nd2 O3 6_555 9_555 132.2(2)
O3 Nd2 O3 6_555 11_555 78.3(2)
O3 Nd2 O3' 6_555 . 103.2(5)
O3 Nd2 O3' 6_555 2_555 137.8(5)
O3 Nd2 O3' 6_555 6_555 11.3(6)
O3 Nd2 O3' 6_555 9_555 143.5(6)
O3 Nd2 O3' 6_555 10_555 62.2(5)
O3 Nd2 O3' 6_555 11_555 83.8(5)
O3 Nd2 O4 6_555 . 106.4(3)
O3 Nd2 O2 6_555 3_565 83.8(3)
O3 Nd2 O3 9_555 11_555 137.6(3)
O3 Nd2 O3' 9_555 . 62.2(5)
O3 Nd2 O3' 9_555 2_555 83.8(5)
O3 Nd2 O3' 9_555 6_555 143.5(6)
O3 Nd2 O3' 9_555 9_555 11.3(6)
O3 Nd2 O3' 9_555 10_555 103.2(5)
O3 Nd2 O3' 9_555 11_555 137.8(5)
O3 Nd2 O4 9_555 . 106.4(3)
O3 Nd2 O2 9_555 3_565 83.8(3)
O3 Nd2 O3' 11_555 . 150.3(4)
O3 Nd2 O3' 11_555 2_555 59.6(4)
O3 Nd2 O3' 11_555 6_555 69.0(7)
O3 Nd2 O3' 11_555 9_555 130.2(8)
O3 Nd2 O3' 11_555 10_555 118.5(4)
O3 Nd2 O3' 11_555 11_555 10.6(9)
O3 Nd2 O4 11_555 . 85.9(2)
O3 Nd2 O2 11_555 3_565 69.5(2)
O3' Nd2 O3' . 2_555 114.7(8)
O3' Nd2 O3' . 6_555 108.0(10)
O3' Nd2 O3' . 9_555 64.3(11)
O3' Nd2 O3' . 10_555 44.7(6)
O3' Nd2 O3' . 11_555 140.4(10)
O3' Nd2 O4 . . 65.0(3)
O3' Nd2 O2 . 3_565 140.1(4)
O3' Nd2 O3' 2_555 6_555 128.5(8)
O3' Nd2 O3' 2_555 9_555 73.6(8)
O3' Nd2 O3' 2_555 10_555 140.4(10)
O3' Nd2 O3' 2_555 11_555 55.3(6)
O3' Nd2 O4 2_555 . 75.6(9)
O3' Nd2 O2 2_555 3_565 78.9(9)
O3' Nd2 O3' 6_555 9_555 154.7(8)
O3' Nd2 O3' 6_555 10_555 64.3(11)
O3' Nd2 O3' 6_555 11_555 73.6(8)
O3' Nd2 O4 6_555 . 98.9(9)
O3' Nd2 O2 6_555 3_565 86.6(10)
O3' Nd2 O3' 9_555 10_555 108.0(10)
O3' Nd2 O3' 9_555 11_555 128.5(8)
O3' Nd2 O4 9_555 . 98.9(9)
O3' Nd2 O2 9_555 3_565 86.6(10)
O3' Nd2 O3' 10_555 11_555 114.7(8)
O3' Nd2 O4 10_555 . 65.0(3)
O3' Nd2 O2 10_555 3_565 140.1(4)
O3' Nd2 O4 11_555 . 75.6(9)
O3' Nd2 O2 11_555 3_565 78.9(9)
O4 Nd2 O2 . 3_565 151.12(7)
O1 Nd1 O1 . 2_665 73.09(12)
O1 Nd1 O1 . 3_565 73.09(14)
O1 Nd1 O3 . 7_665 87.97(14)
O1 Nd1 O3 . 8_565 139.73(13)
O1 Nd1 O3 . 9_555 67.42(17)
O1 Nd1 O2 . 4_664 93.37(10)
O1 Nd1 O2 . 5_564 153.87(13)
O1 Nd1 O2 . 6_554 125.13(9)
O1 Nd1 O1 2_665 3_565 73.09(12)
O1 Nd1 O3 2_665 7_665 67.42(13)
O1 Nd1 O3 2_665 8_565 87.97(17)
O1 Nd1 O3 2_665 9_555 139.73(16)
O1 Nd1 O2 2_665 4_664 125.13(13)
O1 Nd1 O2 2_665 5_564 93.37(9)
O1 Nd1 O2 2_665 6_554 153.88(17)
O1 Nd1 O3 3_565 7_665 139.73(13)
O1 Nd1 O3 3_565 8_565 67.42(14)
O1 Nd1 O3 3_565 9_555 88.0(2)
O1 Nd1 O2 3_565 4_664 153.88(9)
O1 Nd1 O2 3_565 5_564 125.13(14)
O1 Nd1 O2 3_565 6_554 93.37(13)
O3 Nd1 O3 7_665 8_565 117.56(13)
O3 Nd1 O3 7_665 9_555 117.6(3)
O3 Nd1 O2 7_665 4_664 59.00(11)
O3 Nd1 O2 7_665 5_564 66.04(14)
O3 Nd1 O2 7_665 6_554 126.03(13)
O3 Nd1 O3 8_565 9_555 117.6(3)
O3 Nd1 O2 8_565 4_664 126.03(12)
O3 Nd1 O2 8_565 5_564 59.01(14)
O3 Nd1 O2 8_565 6_554 66.04(13)
O3 Nd1 O2 9_555 4_664 66.0(2)
O3 Nd1 O2 9_555 5_564 126.03(12)
O3 Nd1 O2 9_555 6_554 59.0(2)
O2 Nd1 O2 4_664 5_564 76.00(11)
O2 Nd1 O2 4_664 6_554 76.00(12)
O2 Nd1 O2 5_564 6_554 76.00(8)
O1 Si O3 . . 113.0(3)
O1 Si O3 . 10_555 113.0(3)
O1 Si O3' . . 102.4(12)
O1 Si O3' . 10_555 102.4(12)
O1 Si O2 . . 113.12(17)
O3 Si O3 . 10_555 106.7(2)
O3 Si O3' . . 16.8(12)
O3 Si O3' . 10_555 100.8(6)
O3 Si O2 . . 105.2(3)
O3 Si O3' 10_555 . 100.8(6)
O3 Si O3' 10_555 10_555 16.8(12)
O3 Si O2 10_555 . 105.2(3)
O3' Si O3' . 10_555 91.0(9)
O3' Si O2 . . 121.9(11)
O3' Si O2 10_555 . 121.9(11)
Nd2 O1 Nd1 . . 104.90(12)
Nd2 O1 Nd1 . 10_555 104.90(12)
Nd2 O1 Si . . 95.58(14)
Nd2 O1 O1 . 2_665 142.0(2)
Nd2 O1 O1 . 3_565 81.96(13)
Nd2 O1 O3 . . 79.02(18)
Nd2 O1 O3 . 6_555 50.61(14)
Nd2 O1 O3 . 9_555 50.61(14)
Nd2 O1 O3 . 10_555 79.02(18)
Nd2 O1 O3' . . 69.7(6)
Nd2 O1 O3' . 10_555 69.7(6)
Nd2 O1 O2 . . 129.05(17)
Nd1 O1 Nd1 . 10_555 93.12(15)
Nd1 O1 Si . . 127.57(11)
Nd1 O1 O1 . 2_665 53.45(8)
Nd1 O1 O1 . 3_565 53.45(10)
Nd1 O1 O3 . . 103.97(11)
Nd1 O1 O3 . 6_555 129.1(3)
Nd1 O1 O3 . 9_555 61.63(17)
Nd1 O1 O3 . 10_555 161.0(2)
Nd1 O1 O3' . . 106.4(4)
Nd1 O1 O3' . 10_555 160.5(5)
Nd1 O1 O2 . . 109.46(10)
Nd1 O1 Si 10_555 . 127.57(11)
Nd1 O1 O1 10_555 2_665 53.45(8)
Nd1 O1 O1 10_555 3_565 53.45(10)
Nd1 O1 O3 10_555 . 161.0(2)
Nd1 O1 O3 10_555 6_555 61.63(17)
Nd1 O1 O3 10_555 9_555 129.1(3)
Nd1 O1 O3 10_555 10_555 103.97(11)
Nd1 O1 O3' 10_555 . 160.5(5)
Nd1 O1 O3' 10_555 10_555 106.4(4)
Nd1 O1 O2 10_555 . 109.46(10)
Si O1 O1 . 2_665 122.46(19)
Si O1 O1 . 3_565 177.54(17)
Si O1 O3 . . 33.79(17)
Si O1 O3 . 6_555 101.3(3)
Si O1 O3 . 9_555 101.3(3)
Si O1 O3 . 10_555 33.79(17)
Si O1 O3' . . 38.5(7)
Si O1 O3' . 10_555 38.5(7)
Si O1 O2 . . 33.47(10)
O1 O1 O1 2_665 3_565 60.00(15)
O1 O1 O3 2_665 . 132.54(18)
O1 O1 O3 2_665 6_555 114.6(2)
O1 O1 O3 2_665 9_555 114.6(2)
O1 O1 O3 2_665 10_555 132.54(18)
O1 O1 O3' 2_665 . 141.1(5)
O1 O1 O3' 2_665 10_555 141.1(5)
O1 O1 O2 2_665 . 88.98(14)
O1 O1 O3 3_565 . 144.95(19)
O1 O1 O3 3_565 6_555 77.2(3)
O1 O1 O3 3_565 9_555 77.2(3)
O1 O1 O3 3_565 10_555 144.95(19)
O1 O1 O3' 3_565 . 139.8(7)
O1 O1 O3' 3_565 10_555 139.8(7)
O1 O1 O2 3_565 . 148.99(15)
O3 O1 O3 . 6_555 111.3(3)
O3 O1 O3 . 9_555 68.0(3)
O3 O1 O3 . 10_555 57.99(18)
O3 O1 O3' . . 9.3(6)
O3 O1 O3' . 10_555 56.9(5)
O3 O1 O2 . . 57.1(2)
O3 O1 O3 6_555 9_555 99.1(2)
O3 O1 O3 6_555 10_555 68.0(3)
O3 O1 O3' 6_555 . 103.7(5)
O3 O1 O3' 6_555 10_555 62.9(7)
O3 O1 O2 6_555 . 120.3(3)
O3 O1 O3 9_555 10_555 111.3(3)
O3 O1 O3' 9_555 . 62.9(7)
O3 O1 O3' 9_555 10_555 103.7(5)
O3 O1 O2 9_555 . 120.3(3)
O3 O1 O3' 10_555 . 56.9(5)
O3 O1 O3' 10_555 10_555 9.3(6)
O3 O1 O2 10_555 . 57.1(2)
O3' O1 O3' . 10_555 54.1(6)
O3' O1 O2 . . 65.3(7)
O3' O1 O2 10_555 . 65.3(7)
Nd2 O3 Nd2 3_555 5_554 114.40(17)
Nd2 O3 Nd1 3_555 7_665 104.3(3)
Nd2 O3 Si 3_555 . 95.7(2)
Nd2 O3 O1 3_555 . 112.1(2)
Nd2 O3 O1 3_555 5_554 98.5(2)
Nd2 O3 O3 3_555 10_555 59.04(13)
Nd2 O3 O3' 3_555 . 72(3)
Nd2 O3 O3' 3_555 8_555 53.4(4)
Nd2 O3 O3' 3_555 10_555 58.0(4)
Nd2 O3 O2 3_555 . 108.5(2)
Nd2 O3 O2 3_555 2_655 53.63(15)
Nd2 O3 Nd1 5_554 7_665 104.8(2)
Nd2 O3 Si 5_554 . 139.7(4)
Nd2 O3 O1 5_554 . 107.4(3)
Nd2 O3 O1 5_554 5_554 61.18(14)
Nd2 O3 O3 5_554 10_555 156.1(5)
Nd2 O3 O3' 5_554 . 88(3)
Nd2 O3 O3' 5_554 8_555 69.2(5)
Nd2 O3 O3' 5_554 10_555 146.0(9)
Nd2 O3 O2 5_554 . 136.31(18)
Nd2 O3 O2 5_554 2_655 134.9(3)
Nd1 O3 Si 7_665 . 92.1(3)
Nd1 O3 O1 7_665 . 113.70(18)
Nd1 O3 O1 7_665 5_554 50.95(17)
Nd1 O3 O3 7_665 10_555 99.1(3)
Nd1 O3 O3' 7_665 . 167(3)
Nd1 O3 O3' 7_665 8_555 90.1(5)
Nd1 O3 O3' 7_665 10_555 109.2(8)
Nd1 O3 O2 7_665 . 55.49(18)
Nd1 O3 O2 7_665 2_655 52.61(19)
Si O3 O1 . . 33.19(19)
Si O3 O1 . 5_554 142.7(5)
Si O3 O3 . 10_555 36.67(14)
Si O3 O3' . . 76(2)
Si O3 O3' . 8_555 148.4(5)
Si O3 O3' . 10_555 38.9(4)
Si O3 O2 . . 37.11(17)
Si O3 O2 . 2_655 84.2(3)
O1 O3 O1 . 5_554 149.00(19)
O1 O3 O3 . 10_555 61.0(2)
O1 O3 O3' . . 59(2)
O1 O3 O3' . 8_555 155.6(5)
O1 O3 O3' . 10_555 57.2(6)
O1 O3 O2 . . 61.09(14)
O1 O3 O2 . 2_655 117.3(2)
O1 O3 O3 5_554 10_555 139.6(4)
O1 O3 O3' 5_554 . 141(2)
O1 O3 O3' 5_554 8_555 52.0(4)
O1 O3 O3' 5_554 10_555 147.5(8)
O1 O3 O2 5_554 . 105.6(3)
O1 O3 O2 5_554 2_655 77.0(3)
O3 O3 O3' 10_555 . 68(3)
O3 O3 O3' 10_555 8_555 111.9(5)
O3 O3 O3' 10_555 10_555 10.2(8)
O3 O3 O2 10_555 . 59.43(17)
O3 O3 O2 10_555 2_655 62.6(3)
O3' O3 O3' . 8_555 97(2)
O3' O3 O3' . 10_555 58(3)
O3' O3 O2 . . 113(2)
O3' O3 O2 . 2_655 119(3)
O3' O3 O3' 8_555 10_555 111.3(6)
O3' O3 O2 8_555 . 138.4(6)
O3' O3 O2 8_555 2_655 72.2(6)
O3' O3 O2 10_555 . 67.1(5)
O3' O3 O2 10_555 2_655 70.9(8)
O2 O3 O2 . 2_655 68.2(2)
Nd2 O3' Nd2 . 3_555 90.8(7)
Nd2 O3' Nd2 . 5_554 100.0(11)
Nd2 O3' Si . . 86.3(11)
Nd2 O3' O1 . . 58.6(7)
Nd2 O3' O3 . . 170(3)
Nd2 O3' O3 . 9_555 48.6(6)
Nd2 O3' O3 . 10_555 77.6(7)
Nd2 O3' O3' . 8_555 115.7(8)
Nd2 O3' O3' . 9_555 48.6(7)
Nd2 O3' O3' . 10_555 67.6(11)
Nd2 O3' O4 . . 45.0(4)
Nd2 O3' O2 . . 115.0(7)
Nd2 O3' Nd2 3_555 5_554 117.3(7)
Nd2 O3' Si 3_555 . 101.2(10)
Nd2 O3' O1 3_555 . 124.2(8)
Nd2 O3' O3 3_555 . 98(3)
Nd2 O3' O3 3_555 9_555 129.3(10)
Nd2 O3' O3 3_555 10_555 62.3(5)
Nd2 O3' O3' 3_555 8_555 52.9(6)
Nd2 O3' O3' 3_555 9_555 121.9(10)
Nd2 O3' O3' 3_555 10_555 62.3(7)
Nd2 O3' O4 3_555 . 49.0(3)
Nd2 O3' O2 3_555 . 105.0(10)
Nd2 O3' Si 5_554 . 140.7(9)
Nd2 O3' O1 5_554 . 113.6(10)
Nd2 O3' O3 5_554 . 80(2)
Nd2 O3' O3 5_554 9_555 57.6(6)
Nd2 O3' O3 5_554 10_555 177.5(15)
Nd2 O3' O3' 5_554 8_555 67.1(7)
Nd2 O3' O3' 5_554 9_555 53.5(7)
Nd2 O3' O3' 5_554 10_555 167.4(18)
Nd2 O3' O4 5_554 . 103.0(8)
Nd2 O3' O2 5_554 . 124.0(8)
Si O3' O1 . . 39.1(6)
Si O3' O3 . . 87(2)
Si O3' O3 . 9_555 104.1(13)
Si O3' O3 . 10_555 40.3(5)
Si O3' O3' . 8_555 143.6(17)
Si O3' O3' . 9_555 112.7(15)
Si O3' O3' . 10_555 44.5(6)
Si O3' O4 . . 108.3(10)
Si O3' O2 . . 29.3(6)
O1 O3' O3 . . 112(2)
O1 O3' O3 . 9_555 65.2(7)
O1 O3' O3 . 10_555 65.9(5)
O1 O3' O3' . 8_555 174.2(12)
O1 O3' O3' . 9_555 73.6(10)
O1 O3' O3' . 10_555 63.0(8)
O1 O3' O4 . . 98.8(9)
O1 O3' O2 . . 60.7(4)
O3 O3' O3 . 9_555 126(3)
O3 O3' O3 . 10_555 102(3)
O3 O3' O3' . 8_555 74(2)
O3 O3' O3' . 9_555 128(3)
O3 O3' O3' . 10_555 112(3)
O3 O3' O4 . . 145(3)
O3 O3' O2 . . 58(2)
O3 O3' O3 9_555 10_555 120.5(11)
O3 O3' O3' 9_555 8_555 112.2(9)
O3 O3' O3' 9_555 9_555 9.3(6)
O3 O3' O3' 9_555 10_555 111.9(15)
O3 O3' O4 9_555 . 81.4(8)
O3 O3' O2 9_555 . 118.4(7)
O3 O3' O3' 10_555 8_555 113.2(10)
O3 O3' O3' 10_555 9_555 124.4(13)
O3 O3' O3' 10_555 10_555 10.2(9)
O3 O3' O4 10_555 . 74.9(5)
O3 O3' O2 10_555 . 58.1(5)
O3' O3' O3' 8_555 9_555 103.4(10)
O3' O3' O3' 8_555 10_555 115.0(11)
O3' O3' O4 8_555 . 75.5(5)
O3' O3' O2 8_555 . 124.1(13)
O3' O3' O3' 9_555 10_555 115.0(16)
O3' O3' O4 9_555 . 75.5(9)
O3' O3' O2 9_555 . 127.6(9)
O3' O3' O4 10_555 . 66.8(8)
O3' O3' O2 10_555 . 66.1(8)
O4 O3' O2 . . 132.8(7)
Nd2 O4 Nd2 . 2_555 120.000(10)
Nd2 O4 Nd2 . 3_555 120.000(7)
Nd2 O4 O3' . . 70.0(6)
Nd2 O4 O3' . 2_555 55.4(6)
Nd2 O4 O3' . 3_555 155.4(5)
Nd2 O4 O3' . 10_555 70.0(6)
Nd2 O4 O3' . 11_555 55.4(6)
Nd2 O4 O3' . 12_555 155.4(5)
Nd2 O4 Nd2 2_555 3_555 120.000(10)
Nd2 O4 O3' 2_555 . 155.4(4)
Nd2 O4 O3' 2_555 2_555 70.0(5)
Nd2 O4 O3' 2_555 3_555 55.4(7)
Nd2 O4 O3' 2_555 10_555 155.4(4)
Nd2 O4 O3' 2_555 11_555 70.0(5)
Nd2 O4 O3' 2_555 12_555 55.4(7)
Nd2 O4 O3' 3_555 . 55.4(6)
Nd2 O4 O3' 3_555 2_555 155.4(4)
Nd2 O4 O3' 3_555 3_555 70.0(7)
Nd2 O4 O3' 3_555 10_555 55.4(6)
Nd2 O4 O3' 3_555 11_555 155.4(4)
Nd2 O4 O3' 3_555 12_555 70.0(7)
O3' O4 O3' . 2_555 105.5(7)
O3' O4 O3' . 3_555 105.5(7)
O3' O4 O3' . 10_555 46.5(5)
O3' O4 O3' . 11_555 125.3(8)
O3' O4 O3' . 12_555 125.3(10)
O3' O4 O3' 2_555 3_555 105.5(9)
O3' O4 O3' 2_555 10_555 125.3(8)
O3' O4 O3' 2_555 11_555 46.5(6)
O3' O4 O3' 2_555 12_555 125.3(9)
O3' O4 O3' 3_555 10_555 125.3(10)
O3' O4 O3' 3_555 11_555 125.3(9)
O3' O4 O3' 3_555 12_555 46.5(6)
O3' O4 O3' 10_555 11_555 105.5(7)
O3' O4 O3' 10_555 12_555 105.5(7)
O3' O4 O3' 11_555 12_555 105.5(9)
Nd2 O2 Nd1 2_665 4_665 115.77(8)
Nd2 O2 Nd1 2_665 7_665 115.77(8)
Nd2 O2 Si 2_665 . 124.3(2)
Nd2 O2 O1 2_665 . 90.93(14)
Nd2 O2 O3 2_665 . 136.65(19)
Nd2 O2 O3 2_665 3_665 56.9(2)
Nd2 O2 O3 2_665 10_555 136.65(19)
Nd2 O2 O3 2_665 12_665 56.9(2)
Nd2 O2 O3' 2_665 . 135.2(5)
Nd2 O2 O3' 2_665 10_555 135.2(5)
Nd1 O2 Nd1 4_665 7_665 89.39(13)
Nd1 O2 Si 4_665 . 102.66(10)
Nd1 O2 O1 4_665 . 123.73(8)
Nd1 O2 O3 4_665 . 107.51(17)
Nd1 O2 O3 4_665 3_665 99.6(2)
Nd1 O2 O3 4_665 10_555 65.5(2)
Nd1 O2 O3 4_665 12_665 61.35(18)
Nd1 O2 O3' 4_665 . 107.5(5)
Nd1 O2 O3' 4_665 10_555 74.4(6)
Nd1 O2 Si 7_665 . 102.66(10)
Nd1 O2 O1 7_665 . 123.73(8)
Nd1 O2 O3 7_665 . 65.5(2)
Nd1 O2 O3 7_665 3_665 61.35(18)
Nd1 O2 O3 7_665 10_555 107.51(17)
Nd1 O2 O3 7_665 12_665 99.6(2)
Nd1 O2 O3' 7_665 . 74.4(6)
Nd1 O2 O3' 7_665 10_555 107.5(5)
Si O2 O1 . . 33.40(12)
Si O2 O3 . . 37.73(19)
Si O2 O3 . 3_665 152.39(14)
Si O2 O3 . 10_555 37.73(19)
Si O2 O3 . 12_665 152.39(14)
Si O2 O3' . . 28.8(6)
Si O2 O3' . 10_555 28.8(6)
O1 O2 O3 . . 61.8(2)
O1 O2 O3 . 3_665 135.1(3)
O1 O2 O3 . 10_555 61.8(2)
O1 O2 O3 . 12_665 135.1(3)
O1 O2 O3' . . 54.0(6)
O1 O2 O3' . 10_555 54.0(6)
O3 O2 O3 . 3_665 119.08(19)
O3 O2 O3 . 10_555 61.14(17)
O3 O2 O3 . 12_665 162.6(4)
O3 O2 O3' . . 8.9(6)
O3 O2 O3' . 10_555 54.8(4)
O3 O2 O3 3_665 10_555 162.6(4)
O3 O2 O3 3_665 12_665 54.78(17)
O3 O2 O3' 3_665 . 127.2(5)
O3 O2 O3' 3_665 10_555 167.8(6)
O3 O2 O3 10_555 12_665 119.08(19)
O3 O2 O3' 10_555 . 54.8(4)
O3 O2 O3' 10_555 10_555 8.9(6)
O3 O2 O3' 12_665 . 167.8(6)
O3 O2 O3' 12_665 10_555 127.2(5)
O3' O2 O3' . 10_555 47.8(6)

loop_
_geom_bond_atom_site_label_1
_geom_bond_atom_site_label_2
_geom_bond_site_symmetry_2
_geom_bond_distance
Nd2 O1 . 2.718(3)
Nd2 O3 2_555 2.556(4)
Nd2 O3 6_555 2.398(5)
Nd2 O3 9_555 2.398(5)
Nd2 O3 11_555 2.556(4)
Nd2 O3' . 2.99(3)
Nd2 O3' 2_555 2.448(17)
Nd2 O3' 6_555 2.430(19)
Nd2 O3' 9_555 2.430(19)
Nd2 O3' 10_555 2.99(3)
Nd2 O3' 11_555 2.448(17)
Nd2 O4 . 2.2459(2)
Nd2 O2 3_565 2.458(5)
Nd1 O1 . 2.423(3)
Nd1 O1 2_665 2.423(2)
Nd1 O1 3_565 2.423(4)
Nd1 O3 7_665 2.745(10)
Nd1 O3 8_565 2.745(11)
Nd1 O3 9_555 2.745(7)
Nd1 O2 4_664 2.486(3)
Nd1 O2 5_564 2.486(3)
Nd1 O2 6_554 2.486(3)
Si O1 . 1.614(5)
Si O3 . 1.640(4)
Si O3 10_555 1.640(4)
Si O3' . 1.593(17)
Si O3' 10_555 1.593(17)
Si O2 . 1.617(3)
O1 O1 2_665 2.886(6)
O1 O1 3_565 2.886(8)
O1 O3 . 2.713(8)
O1 O3 6_555 2.881(7)
O1 O3 9_555 2.881(7)
O1 O3 10_555 2.713(8)
O1 O3' . 2.50(2)
O1 O3' 10_555 2.50(2)
O1 O2 . 2.696(6)
O3 O3 10_555 2.630(7)
O3 O3' . 0.47(3)
O3 O3' 8_555 2.83(3)
O3 O3' 10_555 2.49(2)
O3 O2 . 2.586(6)
O3 O2 2_655 2.859(10)
O3' O3' 8_555 2.92(4)
O3' O3' 9_555 2.92(5)
O3' O3' 10_555 2.27(3)
O3' O4 . 2.88(2)
O3' O2 . 2.81(2)
